data_2023052
loop_
_publ_author_name
'Upmann, Daniel'
'Bockfeld, Dirk'
'Jones, Peter G.'
'T&#xe2;rcoveanu, Eliza'

_publ_section_title
;
 Crystal structures of ten phosphane chalcogenide complexes of gold(III)
 chloride and bromide.
;
_journal_coeditor_code YZ2051
_journal_issue 'Pt 4'
_journal_name_full 'Acta crystallographica. Section E, Crystallographic communications'
_journal_page_first 355
_journal_page_last 369
_journal_paper_doi 10.1107/S2056989024002032
_journal_volume 80
_journal_year 2024
_chemical_formula_iupac '[Au Cl3 (C10 H23 P S)]'
_chemical_formula_moiety 'C10 H23 Au Cl3 P S'
_chemical_formula_sum 'C10 H23 Au Cl3 P S'
_chemical_formula_weight 509.63
_chemical_name_systematic
;
(<i>tert</i>-Butyldipropan-2-ylphosphane sulfide-\k<i>S</i>)trichloridogold(III)
;
_space_group_crystal_system monoclinic
_space_group_IT_number 14
_space_group_name_Hall '-P 2yn'
_space_group_name_H-M_alt 'P 1 21/n 1'
_atom_sites_solution_hydrogens geom
_atom_sites_solution_primary direct
_atom_sites_solution_secondary difmap
_audit_creation_method SHELXL-2019/3
_cell_angle_alpha 90
_cell_angle_beta 91.774(3)
_cell_angle_gamma 90
_cell_formula_units_Z 4
_cell_length_a 7.9363(3)
_cell_length_b 14.4096(4)
_cell_length_c 14.2851(4)
_cell_measurement_reflns_used 14677
_cell_measurement_temperature 100(2)
_cell_measurement_theta_max 30.3880
_cell_measurement_theta_min 2.8240
_cell_volume 1632.85(9)
_computing_cell_refinement
;
CrysAlisPro, Version 1.171.36.24a (Rigaku OD, 2020)
;
_computing_data_collection
;
CrysAlisPro, Version 1.171.36.24a (Rigaku OD, 2020)
;
_computing_data_reduction
;
CrysAlisPro, Version 1.171.36.24a (Rigaku OD, 2020)
;
_computing_molecular_graphics
;
Bruker XP, Version 5.1 (Bruker, 1998)
;
_computing_publication_material
;
SHELXL-2019/3 (Sheldrick, 2015)
;
_computing_structure_refinement
;
SHELXL-2019/3 (Sheldrick, 2015)
;
_computing_structure_solution
;
SHELXS-97 (Sheldrick, 2008)
;
_diffrn_ambient_temperature 100(2)
_diffrn_detector_area_resol_mean 16.1419
_diffrn_measured_fraction_theta_full 0.990
_diffrn_measured_fraction_theta_max 0.949
_diffrn_measurement_device_type 'Oxford Diffraction Xcalibur, Eos'
_diffrn_measurement_method '\w scan'
_diffrn_radiation_type MoK\a
_diffrn_radiation_wavelength 0.71073
_diffrn_reflns_av_R_equivalents 0.0455
_diffrn_reflns_av_unetI/netI 0.0307
_diffrn_reflns_limit_h_max 11
_diffrn_reflns_limit_h_min -11
_diffrn_reflns_limit_k_max 19
_diffrn_reflns_limit_k_min -20
_diffrn_reflns_limit_l_max 20
_diffrn_reflns_limit_l_min -20
_diffrn_reflns_number 42542
_diffrn_reflns_theta_full 30.000
_diffrn_reflns_theta_max 30.835
_diffrn_reflns_theta_min 2.827
_diffrn_source 'Enhance (Mo) X-ray Source'
_exptl_absorpt_coefficient_mu 9.702
_exptl_absorpt_correction_T_max 0.2471
_exptl_absorpt_correction_T_min 0.1589
_exptl_absorpt_correction_type multi-scan
_exptl_absorpt_process_details
;
(CrysAlisPro; Rigaku OD, 2020)
;
_exptl_crystal_colour red
_exptl_crystal_density_diffrn 2.073
_exptl_crystal_density_method 'not measured'
_exptl_crystal_description block
_exptl_crystal_F_000 976
_exptl_crystal_size_max 0.3
_exptl_crystal_size_mid 0.2
_exptl_crystal_size_min 0.2
_refine_diff_density_max 2.523
_refine_diff_density_min -1.501
_refine_ls_extinction_method none
_refine_ls_goodness_of_fit_ref 1.123
_refine_ls_hydrogen_treatment constr
_refine_ls_matrix_type full
_refine_ls_number_parameters 152
_refine_ls_number_reflns 4881
_refine_ls_number_restraints 0
_refine_ls_restrained_S_all 1.123
_refine_ls_R_factor_all 0.0339
_refine_ls_R_factor_gt 0.0251
_refine_ls_shift/su_max 0.001
_refine_ls_shift/su_mean 0.000
_refine_ls_structure_factor_coef Fsqd
_refine_ls_weighting_details 'w=1/[\s^2^(Fo^2^)+(0.0115P)^2^+2.5557P] where P=(Fo^2^+2Fc^2^)/3'
_refine_ls_weighting_scheme calc
_refine_ls_wR_factor_gt 0.0424
_refine_ls_wR_factor_ref 0.0450
_reflns_number_gt 4296
_reflns_number_total 4881
_reflns_threshold_expression 'I > 2\s(I)'
_cod_data_source_file yz2051.cif
_cod_data_source_block 10aa
_cod_depositor_comments 'Adding full bibliography for 2023050--2023062.cif.'
_cod_original_sg_symbol_H-M 'P 21/n'
_cod_database_code 2023052
_shelx_space_group_comment
;
The symmetry employed for this shelxl refinement is uniquely defined
by the following loop, which should always be used as a source of
symmetry information in preference to the above space-group names.
They are only intended as comments.
;
_shelx_estimated_absorpt_t_min 0.159
_shelx_estimated_absorpt_t_max 0.247

loop_
_space_group_symop_operation_xyz
'x, y, z'
'-x+1/2, y+1/2, -z+1/2'
'-x, -y, -z'
'x-1/2, -y-1/2, z-1/2'

loop_
_atom_site_type_symbol
_atom_site_label
_atom_site_fract_x
_atom_site_fract_y
_atom_site_fract_z
_atom_site_U_iso_or_equiv
_atom_site_adp_type
_atom_site_calc_flag
_atom_site_occupancy
_atom_site_disorder_assembly
_atom_site_disorder_group
Au Au1 0.47137(2) 0.07045(2) 0.32157(2) 0.01326(4) Uani d 1 . .
Cl Cl1 0.43370(11) 0.01606(6) 0.17013(5) 0.02278(17) Uani d 1 . .
Cl Cl2 0.18806(10) 0.09762(6) 0.32608(6) 0.02314(17) Uani d 1 . .
Cl Cl3 0.75081(10) 0.03377(6) 0.31862(6) 0.02016(16) Uani d 1 . .
S S1 0.49165(10) 0.12326(5) 0.47552(5) 0.01625(16) Uani d 1 . .
P P1 0.65482(10) 0.23397(5) 0.48821(5) 0.01177(15) Uani d 1 . .
C C1 0.6113(4) 0.3267(2) 0.3991(2) 0.0177(7) Uani d 1 . .
C C2 0.6125(4) 0.2749(2) 0.6072(2) 0.0164(6) Uani d 1 . .
H H2 0.701534 0.321315 0.624880 0.020 Uiso calc 1 . .
C C3 0.8755(4) 0.1971(2) 0.4808(2) 0.0217(7) Uani d 1 . .
H H3 0.889522 0.177394 0.414348 0.026 Uiso calc 1 . .
C C11 0.6778(4) 0.4205(2) 0.4368(2) 0.0226(7) Uani d 1 . .
H H11A 0.664136 0.467885 0.387920 0.034 Uiso calc 1 . .
H H11B 0.797448 0.414501 0.454791 0.034 Uiso calc 1 . .
H H11C 0.614084 0.438648 0.491501 0.034 Uiso calc 1 . .
C C12 0.4234(5) 0.3349(3) 0.3759(3) 0.0324(9) Uani d 1 . .
H H12A 0.363374 0.349423 0.433018 0.049 Uiso calc 1 . .
H H12B 0.381545 0.276083 0.349810 0.049 Uiso calc 1 . .
H H12C 0.404201 0.384591 0.329903 0.049 Uiso calc 1 . .
C C13 0.7034(6) 0.3016(2) 0.3089(2) 0.0331(9) Uani d 1 . .
H H13A 0.669156 0.239351 0.288111 0.050 Uiso calc 1 . .
H H13B 0.825429 0.302658 0.321490 0.050 Uiso calc 1 . .
H H13C 0.673948 0.346738 0.259745 0.050 Uiso calc 1 . .
C C21 0.4421(5) 0.3221(2) 0.6167(2) 0.0247(8) Uani d 1 . .
H H21A 0.351900 0.277980 0.600347 0.037 Uiso calc 1 . .
H H21B 0.434612 0.375598 0.574483 0.037 Uiso calc 1 . .
H H21C 0.430237 0.342953 0.681460 0.037 Uiso calc 1 . .
C C22 0.6245(5) 0.1950(3) 0.6794(2) 0.0278(8) Uani d 1 . .
H H22A 0.612684 0.220219 0.742566 0.042 Uiso calc 1 . .
H H22B 0.734042 0.164198 0.675259 0.042 Uiso calc 1 . .
H H22C 0.534206 0.150064 0.666093 0.042 Uiso calc 1 . .
C C31 1.0042(5) 0.2758(3) 0.4984(4) 0.0467(13) Uani d 1 . .
H H31A 0.987941 0.302640 0.560531 0.070 Uiso calc 1 . .
H H31B 0.987610 0.323988 0.450586 0.070 Uiso calc 1 . .
H H31C 1.118712 0.250844 0.495347 0.070 Uiso calc 1 . .
C C32 0.9210(5) 0.1124(3) 0.5405(3) 0.0389(11) Uani d 1 . .
H H32A 1.025232 0.084618 0.518326 0.058 Uiso calc 1 . .
H H32B 0.829555 0.066760 0.535428 0.058 Uiso calc 1 . .
H H32C 0.937441 0.131286 0.606022 0.058 Uiso calc 1 . .

loop_
_atom_site_aniso_label
_atom_site_aniso_U_11
_atom_site_aniso_U_22
_atom_site_aniso_U_33
_atom_site_aniso_U_12
_atom_site_aniso_U_13
_atom_site_aniso_U_23
Au1 0.01406(6) 0.01090(6) 0.01491(6) -0.00074(5) 0.00199(4) -0.00097(4)
Cl1 0.0267(4) 0.0249(4) 0.0166(4) 0.0004(3) -0.0017(3) -0.0040(3)
Cl2 0.0141(4) 0.0280(4) 0.0274(4) 0.0012(3) 0.0008(3) -0.0010(3)
Cl3 0.0158(4) 0.0216(4) 0.0232(4) 0.0025(3) 0.0025(3) -0.0077(3)
S1 0.0198(4) 0.0138(4) 0.0154(4) -0.0050(3) 0.0055(3) -0.0016(3)
P1 0.0117(4) 0.0104(4) 0.0132(4) 0.0005(3) 0.0017(3) -0.0007(3)
C1 0.0267(17) 0.0126(15) 0.0141(15) 0.0007(13) 0.0026(13) 0.0024(12)
C2 0.0171(15) 0.0186(16) 0.0136(14) 0.0001(12) 0.0031(12) -0.0049(12)
C3 0.0162(16) 0.0229(18) 0.0261(18) 0.0047(13) 0.0000(13) -0.0079(14)
C11 0.0268(18) 0.0126(16) 0.0287(18) -0.0035(13) 0.0069(14) 0.0010(13)
C12 0.036(2) 0.0202(19) 0.040(2) 0.0030(16) -0.0183(18) 0.0052(16)
C13 0.064(3) 0.0171(18) 0.0192(17) 0.0021(18) 0.0139(18) 0.0036(14)
C21 0.0299(19) 0.0241(18) 0.0205(17) 0.0074(15) 0.0094(15) 0.0023(14)
C22 0.036(2) 0.033(2) 0.0152(16) 0.0104(17) 0.0005(15) 0.0009(15)
C31 0.0168(19) 0.046(3) 0.077(3) -0.0011(18) -0.001(2) -0.037(2)
C32 0.032(2) 0.054(3) 0.031(2) 0.029(2) 0.0032(17) 0.0061(19)

loop_
_atom_type_symbol
_atom_type_description
_atom_type_scat_dispersion_real
_atom_type_scat_dispersion_imag
_atom_type_scat_source
C C 0.0033 0.0016 'International Tables Vol C Tables 4.2.6.8 and 6.1.1.4'
H H 0.0000 0.0000 'International Tables Vol C Tables 4.2.6.8 and 6.1.1.4'
P P 0.1023 0.0942 'International Tables Vol C Tables 4.2.6.8 and 6.1.1.4'
S S 0.1246 0.1234 'International Tables Vol C Tables 4.2.6.8 and 6.1.1.4'
Cl Cl 0.1484 0.1585 'International Tables Vol C Tables 4.2.6.8 and 6.1.1.4'
Au Au -2.0133 8.8022 'International Tables Vol C Tables 4.2.6.8 and 6.1.1.4'

loop_
_geom_angle_atom_site_label_1
_geom_angle_atom_site_label_2
_geom_angle_atom_site_label_3
_geom_angle_site_symmetry_1
_geom_angle_site_symmetry_3
_geom_angle
_geom_angle_publ_flag
Cl3 Au1 Cl2 . . 176.43(3) y
Cl3 Au1 Cl1 . . 90.10(3) y
Cl2 Au1 Cl1 . . 89.18(3) y
Cl3 Au1 S1 . . 93.11(3) y
Cl2 Au1 S1 . . 87.51(3) y
Cl1 Au1 S1 . . 176.43(3) y
P1 S1 Au1 . . 111.18(4) y
C3 P1 C2 . . 110.36(15) y
C3 P1 C1 . . 108.88(16) y
C2 P1 C1 . . 111.39(14) y
C3 P1 S1 . . 111.66(12) y
C2 P1 S1 . . 101.38(11) y
C1 P1 S1 . . 113.03(11) y
C12 C1 C11 . . 109.3(3) ?
C12 C1 C13 . . 108.8(3) ?
C11 C1 C13 . . 109.3(3) ?
C12 C1 P1 . . 111.3(2) ?
C11 C1 P1 . . 109.5(2) ?
C13 C1 P1 . . 108.6(2) ?
C21 C2 C22 . . 108.0(3) ?
C21 C2 P1 . . 114.4(2) ?
C22 C2 P1 . . 111.6(2) ?
C21 C2 H2 . . 107.5 ?
C22 C2 H2 . . 107.5 ?
P1 C2 H2 . . 107.5 ?
C32 C3 C31 . . 110.7(3) ?
C32 C3 P1 . . 114.1(3) ?
C31 C3 P1 . . 113.9(2) ?
C32 C3 H3 . . 105.8 ?
C31 C3 H3 . . 105.8 ?
P1 C3 H3 . . 105.8 ?
C1 C11 H11A . . 109.5 ?
C1 C11 H11B . . 109.5 ?
H11A C11 H11B . . 109.5 ?
C1 C11 H11C . . 109.5 ?
H11A C11 H11C . . 109.5 ?
H11B C11 H11C . . 109.5 ?
C1 C12 H12A . . 109.5 ?
C1 C12 H12B . . 109.5 ?
H12A C12 H12B . . 109.5 ?
C1 C12 H12C . . 109.5 ?
H12A C12 H12C . . 109.5 ?
H12B C12 H12C . . 109.5 ?
C1 C13 H13A . . 109.5 ?
C1 C13 H13B . . 109.5 ?
H13A C13 H13B . . 109.5 ?
C1 C13 H13C . . 109.5 ?
H13A C13 H13C . . 109.5 ?
H13B C13 H13C . . 109.5 ?
C2 C21 H21A . . 109.5 ?
C2 C21 H21B . . 109.5 ?
H21A C21 H21B . . 109.5 ?
C2 C21 H21C . . 109.5 ?
H21A C21 H21C . . 109.5 ?
H21B C21 H21C . . 109.5 ?
C2 C22 H22A . . 109.5 ?
C2 C22 H22B . . 109.5 ?
H22A C22 H22B . . 109.5 ?
C2 C22 H22C . . 109.5 ?
H22A C22 H22C . . 109.5 ?
H22B C22 H22C . . 109.5 ?
C3 C31 H31A . . 109.5 ?
C3 C31 H31B . . 109.5 ?
H31A C31 H31B . . 109.5 ?
C3 C31 H31C . . 109.5 ?
H31A C31 H31C . . 109.5 ?
H31B C31 H31C . . 109.5 ?
C3 C32 H32A . . 109.5 ?
C3 C32 H32B . . 109.5 ?
H32A C32 H32B . . 109.5 ?
C3 C32 H32C . . 109.5 ?
H32A C32 H32C . . 109.5 ?
H32B C32 H32C . . 109.5 ?

loop_
_geom_bond_atom_site_label_1
_geom_bond_atom_site_label_2
_geom_bond_site_symmetry_2
_geom_bond_distance
_geom_bond_publ_flag
Au1 Cl3 . 2.2815(8) y
Au1 Cl2 . 2.2851(8) y
Au1 Cl1 . 2.3116(8) y
Au1 S1 . 2.3281(8) y
S1 P1 . 2.0592(11) y
P1 C3 . 1.836(3) y
P1 C2 . 1.839(3) y
P1 C1 . 1.871(3) y
C1 C12 . 1.522(5) ?
C1 C11 . 1.541(4) ?
C1 C13 . 1.544(4) ?
C2 C21 . 1.524(4) ?
C2 C22 . 1.546(5) ?
C2 H2 . 1.0000 ?
C3 C32 . 1.527(5) ?
C3 C31 . 1.542(5) ?
C3 H3 . 1.0000 ?
C11 H11A . 0.9800 ?
C11 H11B . 0.9800 ?
C11 H11C . 0.9800 ?
C12 H12A . 0.9800 ?
C12 H12B . 0.9800 ?
C12 H12C . 0.9800 ?
C13 H13A . 0.9800 ?
C13 H13B . 0.9800 ?
C13 H13C . 0.9800 ?
C21 H21A . 0.9800 ?
C21 H21B . 0.9800 ?
C21 H21C . 0.9800 ?
C22 H22A . 0.9800 ?
C22 H22B . 0.9800 ?
C22 H22C . 0.9800 ?
C31 H31A . 0.9800 ?
C31 H31B . 0.9800 ?
C31 H31C . 0.9800 ?
C32 H32A . 0.9800 ?
C32 H32B . 0.9800 ?
C32 H32C . 0.9800 ?

loop_
_geom_hbond_atom_site_label_D
_geom_hbond_atom_site_label_H
_geom_hbond_atom_site_label_A
_geom_hbond_site_symmetry_A
_geom_hbond_distance_DH
_geom_hbond_distance_HA
_geom_hbond_distance_DA
_geom_hbond_angle_DHA
_geom_hbond_publ_flag
C3 H3 Cl3 . 1.00 2.70 3.427(3) 130.1 yes
C3 H3 Cl2 1_655 1.00 2.95 3.665(3) 129.1 yes
C21 H21C Cl2 4_666 0.98 2.99 3.706(4) 131.1 yes
C22 H22A Cl2 4_666 0.98 2.94 3.675(4) 132.9 yes
C13 H13C Cl3 2_655 0.98 2.99 3.832(4) 145.3 yes

loop_
_geom_torsion_atom_site_label_1
_geom_torsion_atom_site_label_2
_geom_torsion_atom_site_label_3
_geom_torsion_atom_site_label_4
_geom_torsion_site_symmetry_1
_geom_torsion_site_symmetry_2
_geom_torsion_site_symmetry_3
_geom_torsion_site_symmetry_4
_geom_torsion
_geom_torsion_publ_flag
Cl3 Au1 S1 P1 . . . . 61.27(5) y
Cl2 Au1 S1 P1 . . . . -122.25(5) y
Au1 S1 P1 C3 . . . . -73.62(13) y
Au1 S1 P1 C2 . . . . 168.88(11) y
Au1 S1 P1 C1 . . . . 49.55(12) y
C3 P1 C1 C12 . . . . 158.8(2) ?
C2 P1 C1 C12 . . . . -79.2(3) ?
S1 P1 C1 C12 . . . . 34.1(3) ?
C3 P1 C1 C11 . . . . -80.2(2) ?
C2 P1 C1 C11 . . . . 41.7(3) ?
S1 P1 C1 C11 . . . . 155.07(19) ?
C3 P1 C1 C13 . . . . 39.1(3) ?
C2 P1 C1 C13 . . . . 161.0(2) ?
S1 P1 C1 C13 . . . . -85.6(3) ?
C3 P1 C2 C21 . . . . 170.2(2) ?
C1 P1 C2 C21 . . . . 49.1(3) ?
S1 P1 C2 C21 . . . . -71.3(2) ?
C3 P1 C2 C22 . . . . -66.8(3) ?
C1 P1 C2 C22 . . . . 172.2(2) ?
S1 P1 C2 C22 . . . . 51.7(2) ?
C2 P1 C3 C32 . . . . 65.5(3) ?
C1 P1 C3 C32 . . . . -172.0(3) ?
S1 P1 C3 C32 . . . . -46.5(3) ?
C2 P1 C3 C31 . . . . -63.0(3) ?
C1 P1 C3 C31 . . . . 59.6(3) ?
S1 P1 C3 C31 . . . . -174.9(3) ?
